data_4084795
loop_
_publ_author_name
'Xu, Songchen'
'Manna, Kuntal'
'Ellern, Arkady'
'Sadow, Aaron D.'

_publ_section_title
;
 Mixed N-Heterocyclic Carbene--Bis(oxazolinyl)borato Rhodium and Iridium
 Complexes in Photochemical and Thermal Oxidative Addition Reactions
;
_journal_issue 23
_journal_name_full Organometallics
_journal_page_first 6840
_journal_paper_doi 10.1021/om500891h
_journal_volume 33
_journal_year 2014
_chemical_formula_moiety 'C30 H34 B Ir N4 O4, C6 H6'
_chemical_formula_sum 'C36 H40 B Ir N4 O4'
_chemical_formula_weight 795.73
_space_group_crystal_system triclinic
_space_group_IT_number 2
_space_group_name_Hall '-P 1'
_space_group_name_H-M_alt 'P -1'
_symmetry_space_group_name_Hall '-P 1'
_symmetry_space_group_name_H-M 'P -1'
_atom_sites_solution_hydrogens geom
_cell_angle_alpha 104.2580(10)
_cell_angle_beta 102.9490(10)
_cell_angle_gamma 97.4410(10)
_cell_formula_units_Z 2
_cell_length_a 10.3203(8)
_cell_length_b 12.3706(10)
_cell_length_c 14.7391(12)
_cell_measurement_reflns_used 9314
_cell_measurement_temperature 173.(2)
_cell_measurement_theta_max 28.5890
_cell_measurement_theta_min 2.1963
_cell_volume 1743.1(2)
_computing_cell_refinement 'SAINT V8.30C (Bruker AXS Inc., 2013)'
_computing_data_reduction 'SAINT V8.30C (Bruker AXS Inc., 2013)'
_computing_structure_refinement 'SHELXL-2013 (Sheldrick, 2013)'
_diffrn_ambient_temperature 173.(2)
_diffrn_detector_area_resol_mean 8.3333
_diffrn_measured_fraction_theta_full 0.987
_diffrn_measured_fraction_theta_max 0.987
_diffrn_radiation_wavelength 0.71073
_diffrn_reflns_av_R_equivalents 0.0224
_diffrn_reflns_limit_h_max 13
_diffrn_reflns_limit_h_min -13
_diffrn_reflns_limit_k_max 16
_diffrn_reflns_limit_k_min -16
_diffrn_reflns_limit_l_max 19
_diffrn_reflns_limit_l_min -19
_diffrn_reflns_number 18702
_diffrn_reflns_theta_full 28.68
_diffrn_reflns_theta_max 28.68
_diffrn_reflns_theta_min 1.48
_exptl_absorpt_coefficient_mu 3.873
_exptl_absorpt_correction_T_max 0.75
_exptl_absorpt_correction_T_min 0.58
_exptl_absorpt_correction_type multi-scan
_exptl_absorpt_process_details 'SADABS V2012/1 (Bruker AXS Inc.)'
_exptl_crystal_colour yellow
_exptl_crystal_density_diffrn 1.516
_exptl_crystal_density_method 'not measured'
_exptl_crystal_description plate
_exptl_crystal_F_000 796
_exptl_crystal_size_max 0.280
_exptl_crystal_size_mid 0.160
_exptl_crystal_size_min 0.080
_refine_diff_density_max 1.345
_refine_diff_density_min -1.106
_refine_ls_extinction_method none
_refine_ls_goodness_of_fit_ref 1.036
_refine_ls_hydrogen_treatment constr
_refine_ls_matrix_type full
_refine_ls_number_parameters 410
_refine_ls_number_reflns 8851
_refine_ls_number_restraints 48
_refine_ls_restrained_S_all 1.067
_refine_ls_R_factor_all 0.0305
_refine_ls_R_factor_gt 0.0261
_refine_ls_shift/su_max 0.063
_refine_ls_shift/su_mean 0.001
_refine_ls_structure_factor_coef Fsqd
_refine_ls_weighting_details
;
w=1/[\s^2^(Fo^2^)+(0.0381P)^2^+0.1888P]
where P=(Fo^2^+2Fc^2^)/3
;
_refine_ls_weighting_scheme calc
_refine_ls_wR_factor_gt 0.0631
_refine_ls_wR_factor_ref 0.0650
_reflns_number_gt 8053
_reflns_number_total 8851
_reflns_threshold_expression 'I > 2\s(I)'
_cod_data_source_file om500891h_si_002.cif
_cod_data_source_block 7ImMesIrCO
_cod_depositor_comments 'Adding full bibliography for 4084789--4084803.cif.'
_cod_database_code 4084795

loop_
_space_group_symop_operation_xyz
'x, y, z'
'-x, -y, -z'

loop_
_atom_site_type_symbol
_atom_site_label
_atom_site_fract_x
_atom_site_fract_y
_atom_site_fract_z
_atom_site_U_iso_or_equiv
_atom_site_adp_type
_atom_site_calc_flag
_atom_site_refinement_flags_adp
_atom_site_refinement_flags_posn
_atom_site_occupancy
Ir Ir1 -0.05337(2) 0.23388(2) 0.24524(2) 0.02079(4) Uani d . . 1
B B1 0.2192(3) 0.2077(3) 0.4160(2) 0.0203(6) Uani d . . 1
C C1 -0.2088(4) 0.0024(3) 0.3381(3) 0.0445(9) Uani d . . 1
H H1A -0.2518 -0.0009 0.2708 0.067 Uiso calc U R 1
H H1B -0.274 -0.037 0.3642 0.067 Uiso calc U R 1
H H1C -0.1301 -0.0345 0.3402 0.067 Uiso calc U R 1
C C2 -0.1627(3) 0.1268(3) 0.3995(2) 0.0287(6) Uani d . . 1
C C3 -0.2761(4) 0.1929(4) 0.3928(3) 0.0482(10) Uani d . . 1
H H3A -0.2402 0.2725 0.4306 0.072 Uiso calc U R 1
H H3B -0.3464 0.1603 0.4187 0.072 Uiso calc U R 1
H H3C -0.3151 0.1888 0.3247 0.072 Uiso calc U R 1
C C4 -0.0919(3) 0.1333(3) 0.5041(2) 0.0320(7) Uani d . . 1
H H4A -0.108 0.1997 0.5504 0.038 Uiso calc U R 1
H H4B -0.1243 0.0633 0.5203 0.038 Uiso calc U R 1
C C5 0.0667(3) 0.1797(2) 0.42967(19) 0.0209(5) Uani d . . 1
C C6 0.1407(5) -0.0052(4) 0.0909(3) 0.0582(12) Uani d . . 1
H H6A 0.0564 0.0139 0.1043 0.087 Uiso calc U R 1
H H6B 0.1214 -0.0816 0.0454 0.087 Uiso calc U R 1
H H6C 0.1802 0.0502 0.0622 0.087 Uiso calc U R 1
C C7 0.2398(3) -0.0025(3) 0.1845(2) 0.0322(7) Uani d . . 1
C C8 0.3725(4) -0.0312(4) 0.1685(3) 0.0585(11) Uani d . . 1
H H8A 0.4133 0.0231 0.1394 0.088 Uiso calc U R 1
H H8B 0.3559 -0.1083 0.1248 0.088 Uiso calc U R 1
H H8C 0.4344 -0.0269 0.2309 0.088 Uiso calc U R 1
C C9 0.1762(4) -0.0770(3) 0.2379(3) 0.0399(8) Uani d . . 1
H H9A 0.083 -0.1163 0.1997 0.048 Uiso calc U R 1
H H9B 0.2309 -0.1348 0.2495 0.048 Uiso calc U R 1
C C10 0.2242(3) 0.1067(2) 0.3252(2) 0.0223(5) Uani d . . 1
C C11 0.1285(3) 0.3447(2) 0.32216(19) 0.0196(5) Uani d . . 1
C C12 0.1004(3) 0.5177(2) 0.26660(19) 0.0222(5) Uani d . . 1
C C13 0.0049(3) 0.5658(2) 0.3080(2) 0.0260(6) Uani d . . 1
C C14 -0.0193(4) 0.5461(3) 0.4000(2) 0.0380(8) Uani d . . 1
H H14A -0.081 0.473 0.3846 0.057 Uiso calc U R 1
H H14B -0.0597 0.6074 0.4317 0.057 Uiso calc U R 1
H H14C 0.0672 0.5452 0.4438 0.057 Uiso calc U R 1
C C15 -0.0688(3) 0.6328(3) 0.2606(2) 0.0303(6) Uani d . . 1
H H15 -0.1326 0.6683 0.2884 0.036 Uiso calc U R 1
C C16 -0.0508(3) 0.6484(2) 0.1740(2) 0.0270(6) Uani d . . 1
C C17 -0.1407(4) 0.7136(3) 0.1214(2) 0.0384(8) Uani d . . 1
H H17A -0.2291 0.6643 0.0866 0.058 Uiso calc U R 1
H H17B -0.0982 0.7386 0.075 0.058 Uiso calc U R 1
H H17C -0.1529 0.7801 0.1686 0.058 Uiso calc U R 1
C C18 0.0471(3) 0.6010(2) 0.1365(2) 0.0279(6) Uani d . . 1
H H18 0.0613 0.6133 0.0781 0.033 Uiso calc U R 1
C C19 0.1257(3) 0.5355(2) 0.1818(2) 0.0245(6) Uani d . . 1
C C20 0.2302(3) 0.4842(3) 0.1392(2) 0.0344(7) Uani d . . 1
H H20A 0.3209 0.5248 0.179 0.052 Uiso calc U R 1
H H20B 0.2183 0.4904 0.073 0.052 Uiso calc U R 1
H H20C 0.2197 0.4039 0.1378 0.052 Uiso calc U R 1
C C21 0.3072(3) 0.4910(3) 0.3753(2) 0.0302(7) Uani d . . 1
H H21 0.3632 0.5621 0.3843 0.036 Uiso calc U R 1
C C22 0.3385(3) 0.4098(3) 0.4185(2) 0.0295(6) Uani d . . 1
H H22 0.4221 0.4133 0.4634 0.035 Uiso calc U R 1
C C23 0.3353(3) 0.2209(2) 0.51403(19) 0.0209(5) Uani d . . 1
C C24 0.4351(3) 0.1548(3) 0.5154(2) 0.0288(6) Uani d . . 1
H H24 0.4349 0.1003 0.4572 0.035 Uiso calc U R 1
C C25 0.5349(3) 0.1671(3) 0.6003(2) 0.0352(7) Uani d . . 1
H H25 0.6026 0.1219 0.5992 0.042 Uiso calc U R 1
C C26 0.5366(3) 0.2442(3) 0.6859(2) 0.0343(7) Uani d . . 1
H H26 0.6043 0.2517 0.7438 0.041 Uiso calc U R 1
C C27 0.4391(3) 0.3106(3) 0.6867(2) 0.0312(7) Uani d . . 1
H H27 0.4392 0.3642 0.7453 0.037 Uiso calc U R 1
C C28 0.3409(3) 0.2985(3) 0.6014(2) 0.0287(6) Uani d . . 1
H H28 0.2748 0.3452 0.6029 0.034 Uiso calc U R 1
C C29 -0.2162(3) 0.1320(3) 0.1694(2) 0.0331(7) Uani d . . 1
C C30 -0.0544(3) 0.2806(3) 0.1362(2) 0.0321(7) Uani d . . 1
C C31 0.4468(4) 0.2681(4) 0.1388(4) 0.0943(16) Uani d U G 1
H H31 0.3835 0.2299 0.164 0.113 Uiso calc U R 1
C C32 0.4343(4) 0.2377(3) 0.0395(4) 0.1093(19) Uani d U G 1
H H32 0.3624 0.1787 -0.0032 0.131 Uiso calc U R 1
C C33 0.5269(6) 0.2935(5) 0.0027(3) 0.125(2) Uani d U G 1
H H33 0.5183 0.2727 -0.0652 0.15 Uiso calc U R 1
C C34 0.6321(5) 0.3798(4) 0.0651(5) 0.136(2) Uani d U G 1
H H34 0.6954 0.4179 0.04 0.164 Uiso calc U R 1
C C35 0.6446(4) 0.4102(3) 0.1644(5) 0.129(2) Uani d U G 1
H H35 0.7165 0.4691 0.2071 0.155 Uiso calc U R 1
C C36 0.5520(6) 0.3543(4) 0.2013(3) 0.1110(18) Uani d U G 1
H H36 0.5606 0.3751 0.2692 0.133 Uiso calc U R 1
N N1 -0.0458(2) 0.18068(19) 0.36968(17) 0.0213(5) Uani d . . 1
N N2 0.2654(3) 0.1142(2) 0.25181(18) 0.0291(5) Uani d . . 1
N N3 0.2285(2) 0.32105(19) 0.38639(16) 0.0216(5) Uani d . . 1
N N4 0.1777(2) 0.44996(19) 0.31570(17) 0.0223(5) Uani d . . 1
O O1 0.0515(2) 0.14478(18) 0.50652(14) 0.0281(4) Uani d . . 1
O O2 0.1746(3) -0.00120(17) 0.32750(17) 0.0378(5) Uani d . . 1
O O3 -0.3122(3) 0.0728(3) 0.11747(19) 0.0556(8) Uani d . . 1
O O4 -0.0601(3) 0.3027(2) 0.06474(17) 0.0538(8) Uani d . . 1

loop_
_atom_site_aniso_label
_atom_site_aniso_U_11
_atom_site_aniso_U_22
_atom_site_aniso_U_33
_atom_site_aniso_U_12
_atom_site_aniso_U_13
_atom_site_aniso_U_23
Ir1 0.02269(6) 0.02176(6) 0.01870(6) 0.00284(4) 0.00424(4) 0.00908(4)
B1 0.0204(14) 0.0211(14) 0.0228(15) 0.0052(11) 0.0062(12) 0.0114(12)
C1 0.044(2) 0.044(2) 0.0398(19) -0.0131(16) 0.0000(16) 0.0220(16)
C2 0.0236(14) 0.0380(17) 0.0298(15) 0.0019(12) 0.0103(12) 0.0185(13)
C3 0.0307(18) 0.081(3) 0.052(2) 0.0223(19) 0.0224(16) 0.038(2)
C4 0.0307(16) 0.0412(18) 0.0300(16) 0.0040(13) 0.0116(13) 0.0190(14)
C5 0.0265(14) 0.0182(12) 0.0200(13) 0.0051(10) 0.0069(11) 0.0079(10)
C6 0.076(3) 0.062(3) 0.0281(19) 0.022(2) -0.0031(19) 0.0072(18)
C7 0.0371(17) 0.0326(16) 0.0242(15) 0.0136(13) 0.0037(13) 0.0036(13)
C8 0.060(3) 0.053(2) 0.079(3) 0.030(2) 0.034(2) 0.024(2)
C9 0.047(2) 0.0270(16) 0.0374(19) 0.0044(14) 0.0018(15) 0.0035(14)
C10 0.0214(13) 0.0228(13) 0.0235(14) 0.0055(11) 0.0034(11) 0.0100(11)
C11 0.0239(13) 0.0174(12) 0.0186(12) 0.0041(10) 0.0066(10) 0.0061(10)
C12 0.0296(14) 0.0186(12) 0.0201(13) 0.0034(11) 0.0055(11) 0.0100(10)
C13 0.0353(16) 0.0233(14) 0.0228(14) 0.0075(12) 0.0104(12) 0.0095(11)
C14 0.057(2) 0.0416(19) 0.0288(16) 0.0203(17) 0.0224(16) 0.0187(14)
C15 0.0375(17) 0.0280(15) 0.0291(16) 0.0119(13) 0.0107(13) 0.0106(12)
C16 0.0333(16) 0.0216(13) 0.0246(14) 0.0024(12) 0.0026(12) 0.0098(11)
C17 0.0410(19) 0.0400(18) 0.0375(18) 0.0125(15) 0.0041(15) 0.0203(15)
C18 0.0374(17) 0.0263(14) 0.0201(14) 0.0009(12) 0.0066(12) 0.0104(11)
C19 0.0292(15) 0.0229(13) 0.0218(14) 0.0031(11) 0.0064(11) 0.0087(11)
C20 0.0392(18) 0.0384(18) 0.0317(17) 0.0081(14) 0.0173(14) 0.0134(14)
C21 0.0300(16) 0.0245(14) 0.0333(16) -0.0027(12) 0.0014(13) 0.0136(13)
C22 0.0247(15) 0.0305(15) 0.0314(16) -0.0009(12) -0.0002(12) 0.0157(13)
C23 0.0214(13) 0.0221(13) 0.0213(13) 0.0035(10) 0.0052(10) 0.0108(11)
C24 0.0313(16) 0.0253(14) 0.0295(15) 0.0091(12) 0.0047(12) 0.0084(12)
C25 0.0344(17) 0.0342(17) 0.0350(17) 0.0153(14) 0.0004(14) 0.0102(14)
C26 0.0340(17) 0.0337(17) 0.0313(16) 0.0059(13) -0.0035(13) 0.0136(13)
C27 0.0342(16) 0.0332(16) 0.0238(15) 0.0042(13) 0.0071(12) 0.0057(13)
C28 0.0284(15) 0.0337(16) 0.0263(15) 0.0111(13) 0.0079(12) 0.0095(12)
C29 0.0306(16) 0.0414(18) 0.0275(16) -0.0007(14) 0.0054(13) 0.0162(14)
C30 0.0370(17) 0.0314(16) 0.0249(15) -0.0039(13) 0.0041(13) 0.0118(13)
C31 0.084(3) 0.073(3) 0.162(5) 0.039(2) 0.052(4) 0.070(3)
C32 0.086(4) 0.079(4) 0.151(4) 0.036(3) -0.005(4) 0.035(4)
C33 0.154(5) 0.132(5) 0.135(4) 0.096(4) 0.061(4) 0.063(4)
C34 0.129(5) 0.116(5) 0.214(6) 0.039(3) 0.089(5) 0.090(5)
C35 0.094(4) 0.079(4) 0.207(6) 0.022(3) 0.023(5) 0.041(4)
C36 0.121(5) 0.093(4) 0.133(4) 0.068(3) 0.037(3) 0.032(3)
N1 0.0236(12) 0.0219(11) 0.0227(12) 0.0046(9) 0.0091(9) 0.0112(9)
N2 0.0378(14) 0.0268(13) 0.0225(12) 0.0052(11) 0.0086(11) 0.0071(10)
N3 0.0236(12) 0.0213(11) 0.0210(11) 0.0041(9) 0.0045(9) 0.0097(9)
N4 0.0249(12) 0.0213(11) 0.0225(12) 0.0032(9) 0.0052(9) 0.0109(9)
O1 0.0296(11) 0.0353(11) 0.0261(10) 0.0054(9) 0.0091(9) 0.0194(9)
O2 0.0564(15) 0.0200(10) 0.0416(13) 0.0048(10) 0.0243(12) 0.0083(10)
O3 0.0404(15) 0.0699(19) 0.0401(15) -0.0205(14) -0.0060(12) 0.0173(14)
O4 0.075(2) 0.0520(16) 0.0245(12) -0.0164(14) 0.0017(12) 0.0192(12)

loop_
_atom_type_symbol
_atom_type_description
_atom_type_scat_dispersion_real
_atom_type_scat_dispersion_imag
_atom_type_scat_source
C C 0.0033 0.0016 'International Tables Vol C Tables 4.2.6.8 and 6.1.1.4'
H H 0.0000 0.0000 'International Tables Vol C Tables 4.2.6.8 and 6.1.1.4'
B B 0.0013 0.0007 'International Tables Vol C Tables 4.2.6.8 and 6.1.1.4'
N N 0.0061 0.0033 'International Tables Vol C Tables 4.2.6.8 and 6.1.1.4'
O O 0.0106 0.0060 'International Tables Vol C Tables 4.2.6.8 and 6.1.1.4'
Ir Ir -1.4442 7.9887 'International Tables Vol C Tables 4.2.6.8 and 6.1.1.4'

loop_
_geom_angle_atom_site_label_1
_geom_angle_atom_site_label_2
_geom_angle_atom_site_label_3
_geom_angle
C30 Ir1 C29 85.69(13)
C30 Ir1 C11 91.93(12)
C29 Ir1 C11 177.16(11)
C30 Ir1 N1 178.21(12)
C29 Ir1 N1 95.57(11)
C11 Ir1 N1 86.78(10)
N3 B1 C10 108.4(2)
N3 B1 C23 110.9(2)
C10 B1 C23 113.7(2)
N3 B1 C5 105.8(2)
C10 B1 C5 105.4(2)
C23 B1 C5 112.1(2)
C2 C1 H1A 109.5
C2 C1 H1B 109.5
H1A C1 H1B 109.5
C2 C1 H1C 109.5
H1A C1 H1C 109.5
H1B C1 H1C 109.5
N1 C2 C3 111.5(2)
N1 C2 C4 100.2(2)
C3 C2 C4 112.9(3)
N1 C2 C1 108.7(3)
C3 C2 C1 112.8(3)
C4 C2 C1 110.0(3)
C2 C3 H3A 109.5
C2 C3 H3B 109.5
H3A C3 H3B 109.5
C2 C3 H3C 109.5
H3A C3 H3C 109.5
H3B C3 H3C 109.5
O1 C4 C2 104.2(2)
O1 C4 H4A 110.9
C2 C4 H4A 110.9
O1 C4 H4B 110.9
C2 C4 H4B 110.9
H4A C4 H4B 108.9
N1 C5 O1 114.6(2)
N1 C5 B1 126.5(2)
O1 C5 B1 118.7(2)
C7 C6 H6A 109.5
C7 C6 H6B 109.5
H6A C6 H6B 109.5
C7 C6 H6C 109.5
H6A C6 H6C 109.5
H6B C6 H6C 109.5
N2 C7 C8 109.4(3)
N2 C7 C6 107.8(3)
C8 C7 C6 112.0(3)
N2 C7 C9 103.3(2)
C8 C7 C9 112.5(3)
C6 C7 C9 111.3(3)
C7 C8 H8A 109.5
C7 C8 H8B 109.5
H8A C8 H8B 109.5
C7 C8 H8C 109.5
H8A C8 H8C 109.5
H8B C8 H8C 109.5
O2 C9 C7 105.4(2)
O2 C9 H9A 110.7
C7 C9 H9A 110.7
O2 C9 H9B 110.7
C7 C9 H9B 110.7
H9A C9 H9B 108.8
N2 C10 O2 116.6(3)
N2 C10 B1 128.3(3)
O2 C10 B1 115.1(2)
N3 C11 N4 105.6(2)
N3 C11 Ir1 124.80(19)
N4 C11 Ir1 129.5(2)
C13 C12 C19 122.5(3)
C13 C12 N4 118.0(2)
C19 C12 N4 119.5(3)
C12 C13 C15 117.7(3)
C12 C13 C14 121.3(3)
C15 C13 C14 120.9(3)
C13 C14 H14A 109.5
C13 C14 H14B 109.5
H14A C14 H14B 109.5
C13 C14 H14C 109.5
H14A C14 H14C 109.5
H14B C14 H14C 109.5
C16 C15 C13 121.5(3)
C16 C15 H15 119.2
C13 C15 H15 119.2
C18 C16 C15 118.8(3)
C18 C16 C17 121.6(3)
C15 C16 C17 119.6(3)
C16 C17 H17A 109.5
C16 C17 H17B 109.5
H17A C17 H17B 109.5
C16 C17 H17C 109.5
H17A C17 H17C 109.5
H17B C17 H17C 109.5
C16 C18 C19 122.2(3)
C16 C18 H18 118.9
C19 C18 H18 118.9
C12 C19 C18 117.2(3)
C12 C19 C20 121.6(3)
C18 C19 C20 121.1(3)
C19 C20 H20A 109.5
C19 C20 H20B 109.5
H20A C20 H20B 109.5
C19 C20 H20C 109.5
H20A C20 H20C 109.5
H20B C20 H20C 109.5
C22 C21 N4 106.2(3)
C22 C21 H21 126.9
N4 C21 H21 126.9
C21 C22 N3 108.3(3)
C21 C22 H22 125.9
N3 C22 H22 125.9
C28 C23 C24 116.5(3)
C28 C23 B1 121.7(2)
C24 C23 B1 121.7(3)
C25 C24 C23 121.2(3)
C25 C24 H24 119.4
C23 C24 H24 119.4
C26 C25 C24 120.7(3)
C26 C25 H25 119.7
C24 C25 H25 119.7
C27 C26 C25 119.3(3)
C27 C26 H26 120.3
C25 C26 H26 120.3
C26 C27 C28 119.6(3)
C26 C27 H27 120.2
C28 C27 H27 120.2
C23 C28 C27 122.7(3)
C23 C28 H28 118.7
C27 C28 H28 118.7
O3 C29 Ir1 174.5(3)
O4 C30 Ir1 175.4(3)
C32 C31 C36 120.0
C32 C31 H31 120.0
C36 C31 H31 120.0
C33 C32 C31 120.0
C33 C32 H32 120.0
C31 C32 H32 120.0
C32 C33 C34 120.0
C32 C33 H33 120.0
C34 C33 H33 120.0
C35 C34 C33 120.0
C35 C34 H34 120.0
C33 C34 H34 120.0
C34 C35 C36 120.0
C34 C35 H35 120.0
C36 C35 H35 120.0
C35 C36 C31 120.0
C35 C36 H36 120.0
C31 C36 H36 120.0
C5 N1 C2 109.0(2)
C5 N1 Ir1 123.10(19)
C2 N1 Ir1 127.59(18)
C10 N2 C7 107.9(2)
C11 N3 C22 109.6(2)
C11 N3 B1 124.1(2)
C22 N3 B1 126.3(2)
C11 N4 C21 110.4(2)
C11 N4 C12 125.7(2)
C21 N4 C12 123.2(2)
C5 O1 C4 107.1(2)
C10 O2 C9 106.6(2)

loop_
_geom_bond_atom_site_label_1
_geom_bond_atom_site_label_2
_geom_bond_distance
Ir1 C30 1.836(3)
Ir1 C29 1.891(3)
Ir1 C11 2.074(3)
Ir1 N1 2.085(2)
B1 N3 1.566(4)
B1 C10 1.605(4)
B1 C23 1.614(4)
B1 C5 1.635(4)
C1 C2 1.531(5)
C1 H1A 0.98
C1 H1B 0.98
C1 H1C 0.98
C2 N1 1.506(3)
C2 C3 1.511(5)
C2 C4 1.528(4)
C3 H3A 0.98
C3 H3B 0.98
C3 H3C 0.98
C4 O1 1.460(4)
C4 H4A 0.99
C4 H4B 0.99
C5 N1 1.296(4)
C5 O1 1.341(3)
C6 C7 1.512(5)
C6 H6A 0.98
C6 H6B 0.98
C6 H6C 0.98
C7 N2 1.488(4)
C7 C8 1.513(5)
C7 C9 1.527(5)
C8 H8A 0.98
C8 H8B 0.98
C8 H8C 0.98
C9 O2 1.424(4)
C9 H9A 0.99
C9 H9B 0.99
C10 N2 1.267(4)
C10 O2 1.378(3)
C11 N3 1.351(3)
C11 N4 1.369(3)
C12 C13 1.393(4)
C12 C19 1.395(4)
C12 N4 1.441(3)
C13 C15 1.402(4)
C13 C14 1.504(4)
C14 H14A 0.98
C14 H14B 0.98
C14 H14C 0.98
C15 C16 1.385(4)
C15 H15 0.95
C16 C18 1.383(4)
C16 C17 1.514(4)
C17 H17A 0.98
C17 H17B 0.98
C17 H17C 0.98
C18 C19 1.398(4)
C18 H18 0.95
C19 C20 1.497(4)
C20 H20A 0.98
C20 H20B 0.98
C20 H20C 0.98
C21 C22 1.351(4)
C21 N4 1.376(4)
C21 H21 0.95
C22 N3 1.378(4)
C22 H22 0.95
C23 C28 1.388(4)
C23 C24 1.395(4)
C24 C25 1.393(4)
C24 H24 0.95
C25 C26 1.376(5)
C25 H25 0.95
C26 C27 1.378(4)
C26 H26 0.95
C27 C28 1.388(4)
C27 H27 0.95
C28 H28 0.95
C29 O3 1.140(4)
C30 O4 1.142(4)
C31 C32 1.39
C31 C36 1.39
C31 H31 0.95
C32 C33 1.39
C32 H32 0.95
C33 C34 1.39
C33 H33 0.95
C34 C35 1.39
C34 H34 0.95
C35 C36 1.39
C35 H35 0.95
C36 H36 0.95
